data_4070818
loop_
_publ_author_name
'Melikyan, Gagik G.'
'Wild, Christopher'
'Toure, Pogban'

_publ_section_title
;
 Intramolecular Cyclizations of Co2(CO)6-Complexed Propargyl Radicals:
 Synthesis ofd,l- andmeso-1,5-Cyclodecadiynes
;
_journal_issue 7
_journal_name_full Organometallics
_journal_page_first 1569
_journal_paper_doi 10.1021/om7010497
_journal_volume 27
_journal_year 2008
_chemical_formula_moiety '[C40 H32 Co4 O18], [C H2 Cl2]'
_chemical_formula_sum 'C41 H34 Cl2 Co4 O18'
_chemical_formula_weight 1121.30
_chemical_name_systematic
; 
 ? 
;
_space_group_IT_number 14
_symmetry_cell_setting monoclinic
_symmetry_space_group_name_Hall '-P 2ybc'
_symmetry_space_group_name_H-M 'P 1 21/c 1'
_atom_sites_solution_hydrogens geom
_atom_sites_solution_primary direct
_atom_sites_solution_secondary difmap
_audit_creation_method SHELXL-97
_cell_angle_alpha 90.00
_cell_angle_beta 92.023(1)
_cell_angle_gamma 90.00
_cell_formula_units_Z 8
_cell_length_a 22.2291(5)
_cell_length_b 19.5356(5)
_cell_length_c 21.5056(5)
_cell_measurement_reflns_used 9860
_cell_measurement_temperature 173(2)
_cell_measurement_theta_max 22.63
_cell_measurement_theta_min 2.16
_cell_volume 9333.2(4)
_computing_cell_refinement 'Bruker SMART'
_computing_data_collection 'Bruker SMART'
_computing_data_reduction 'Bruker SAINT'
_computing_molecular_graphics 'Bruker SHELXTL'
_computing_publication_material 'Bruker SHELXTL'
_computing_structure_refinement 'SHELXL-97 (Sheldrick, 1997)'
_computing_structure_solution 'SHELXS-97 (Sheldrick, 1990)'
_diffrn_ambient_temperature 173(2)
_diffrn_measured_fraction_theta_full 0.999
_diffrn_measured_fraction_theta_max 0.999
_diffrn_measurement_device_type 'CCD area detector'
_diffrn_measurement_method 'phi and omega scans'
_diffrn_radiation_monochromator graphite
_diffrn_radiation_source 'fine-focus sealed tube'
_diffrn_radiation_type MoK\a
_diffrn_radiation_wavelength 0.71073
_diffrn_reflns_av_R_equivalents 0.0674
_diffrn_reflns_av_sigmaI/netI 0.0762
_diffrn_reflns_limit_h_max 27
_diffrn_reflns_limit_h_min -27
_diffrn_reflns_limit_k_max 24
_diffrn_reflns_limit_k_min -23
_diffrn_reflns_limit_l_max 26
_diffrn_reflns_limit_l_min -26
_diffrn_reflns_number 75555
_diffrn_reflns_theta_full 26.37
_diffrn_reflns_theta_max 26.37
_diffrn_reflns_theta_min 1.66
_exptl_absorpt_coefficient_mu 1.583
_exptl_absorpt_correction_T_max 0.8838
_exptl_absorpt_correction_T_min 0.6744
_exptl_absorpt_correction_type multi-scan
_exptl_absorpt_process_details SADABS
_exptl_crystal_colour red
_exptl_crystal_density_diffrn 1.596
_exptl_crystal_density_method 'not measured'
_exptl_crystal_description block
_exptl_crystal_F_000 4528
_exptl_crystal_size_max 0.27
_exptl_crystal_size_mid 0.26
_exptl_crystal_size_min 0.08
_refine_diff_density_max 3.215
_refine_diff_density_min -1.761
_refine_diff_density_rms 0.123
_refine_ls_extinction_method none
_refine_ls_goodness_of_fit_ref 1.031
_refine_ls_hydrogen_treatment constr
_refine_ls_matrix_type full
_refine_ls_number_parameters 1183
_refine_ls_number_reflns 19061
_refine_ls_number_restraints 0
_refine_ls_restrained_S_all 1.031
_refine_ls_R_factor_all 0.1201
_refine_ls_R_factor_gt 0.0699
_refine_ls_shift/su_max 0.001
_refine_ls_shift/su_mean 0.000
_refine_ls_structure_factor_coef Fsqd
_refine_ls_weighting_details 'calc w=1/[\s^2^(Fo^2^)+(0.0853P)^2^+35.1856P] where P=(Fo^2^+2Fc^2^)/3'
_refine_ls_weighting_scheme calc
_refine_ls_wR_factor_gt 0.1725
_refine_ls_wR_factor_ref 0.2011
_reflns_number_gt 11968
_reflns_number_total 19061
_reflns_threshold_expression >2sigma(I)
_cod_data_source_file om7010497-file002.cif
_cod_data_source_block bis-cluster_20
_cod_depositor_comments
;
The following automatic conversions were performed:

'_symmetry_cell_setting' value 'Monoclinic' changed to 'monoclinic'
according to /home/saulius/struct/CIF-dictionaries/cif_core.dic
dictionary named 'cif_core.dic' version 2.4.1 from 2010-06-29.

Automatic conversion script
Id: cif_fix_values 1715 2011-07-08 13:25:40Z adriana 
;
_cod_original_sg_symbol_H-M P2(1)/c
_cod_database_code 4070818

loop_
_symmetry_equiv_pos_as_xyz
'x, y, z'
'-x, y+1/2, -z+1/2'
'-x, -y, -z'
'x, -y-1/2, z-1/2'

loop_
_atom_site_label
_atom_site_type_symbol
_atom_site_fract_x
_atom_site_fract_y
_atom_site_fract_z
_atom_site_U_iso_or_equiv
_atom_site_adp_type
_atom_site_occupancy
_atom_site_symmetry_multiplicity
_atom_site_calc_flag
_atom_site_refinement_flags
C1 C 0.0058(3) 0.0834(3) 0.4501(3) 0.0301(13) Uani 1 1 d .
C2 C 0.0952(3) 0.1725(3) 0.4251(3) 0.0423(17) Uani 1 1 d .
C3 C 0.1320(3) 0.0527(3) 0.4798(3) 0.0316(14) Uani 1 1 d .
C4 C 0.0044(3) -0.0507(3) 0.3800(3) 0.0303(13) Uani 1 1 d .
C5 C 0.1335(3) -0.0673(3) 0.3904(3) 0.0399(16) Uani 1 1 d .
C6 C 0.0740(3) -0.0610(3) 0.2783(3) 0.0330(14) Uani 1 1 d .
C7 C 0.1242(3) 0.0330(4) 0.1033(3) 0.0426(17) Uani 1 1 d .
C8 C 0.1540(3) 0.1501(4) 0.0380(3) 0.0458(18) Uani 1 1 d .
C9 C 0.0307(4) 0.1001(4) 0.0468(3) 0.0463(18) Uani 1 1 d .
C10 C 0.0105(3) 0.2467(4) 0.0845(3) 0.0456(17) Uani 1 1 d .
C11 C 0.1332(3) 0.2863(4) 0.1065(4) 0.053(2) Uani 1 1 d .
C12 C 0.0520(3) 0.2824(3) 0.2001(3) 0.0399(16) Uani 1 1 d .
C13 C 0.0656(2) 0.0795(3) 0.3276(2) 0.0202(11) Uani 1 1 d .
C14 C 0.1232(2) 0.0641(3) 0.3417(3) 0.0230(12) Uani 1 1 d .
C15 C 0.1851(2) 0.0754(3) 0.3189(3) 0.0308(14) Uani 1 1 d .
H15A H 0.2144 0.0510 0.3466 0.037 Uiso 1 1 calc R
H15B H 0.1946 0.1249 0.3210 0.037 Uiso 1 1 calc R
C16 C 0.1918(2) 0.0503(3) 0.2520(3) 0.0329(14) Uani 1 1 d .
H16A H 0.2140 0.0063 0.2529 0.039 Uiso 1 1 calc R
H16B H 0.1513 0.0416 0.2331 0.039 Uiso 1 1 calc R
C17 C 0.2249(3) 0.1011(4) 0.2113(3) 0.0411(17) Uani 1 1 d .
H17A H 0.2645 0.1115 0.2316 0.049 Uiso 1 1 calc R
H17B H 0.2323 0.0791 0.1708 0.049 Uiso 1 1 calc R
C18 C 0.1913(3) 0.1677(4) 0.1996(3) 0.0439(18) Uani 1 1 d .
H18A H 0.1885 0.1923 0.2397 0.053 Uiso 1 1 calc R
H18B H 0.2153 0.1966 0.1719 0.053 Uiso 1 1 calc R
C19 C 0.1292(3) 0.1606(3) 0.1712(3) 0.0308(14) Uani 1 1 d .
C20 C 0.0726(2) 0.1399(3) 0.1766(3) 0.0250(12) Uani 1 1 d .
C21 C 0.0305(2) 0.0984(3) 0.2148(3) 0.0223(12) Uani 1 1 d .
H21 H 0.0486 0.0516 0.2174 0.027 Uiso 1 1 calc R
C22 C 0.0285(2) 0.1247(3) 0.2850(2) 0.0207(11) Uani 1 1 d .
H22 H 0.0490 0.1703 0.2857 0.025 Uiso 1 1 calc R
C23 C -0.0305(2) 0.0889(3) 0.1814(2) 0.0212(11) Uani 1 1 d .
C24 C -0.0462(2) 0.0247(3) 0.1606(3) 0.0279(13) Uani 1 1 d .
H24 H -0.0191 -0.0123 0.1674 0.033 Uiso 1 1 calc R
C25 C -0.1014(3) 0.0131(3) 0.1297(3) 0.0312(14) Uani 1 1 d .
C26 C -0.1411(2) 0.0670(3) 0.1202(3) 0.0278(13) Uani 1 1 d .
C27 C -0.1256(2) 0.1319(3) 0.1412(3) 0.0282(13) Uani 1 1 d .
C28 C -0.0702(2) 0.1431(3) 0.1711(3) 0.0252(12) Uani 1 1 d .
H28 H -0.0594 0.1879 0.1846 0.030 Uiso 1 1 calc R
C29 C -0.0781(4) -0.1037(4) 0.1132(4) 0.062(2) Uani 1 1 d .
H29A H -0.0408 -0.0914 0.0929 0.093 Uiso 1 1 calc R
H29B H -0.0953 -0.1449 0.0936 0.093 Uiso 1 1 calc R
H29C H -0.0693 -0.1125 0.1574 0.093 Uiso 1 1 calc R
C30 C -0.1979(4) 0.0583(5) 0.0268(3) 0.068(3) Uani 1 1 d .
H30A H -0.1826 0.1028 0.0134 0.102 Uiso 1 1 calc R
H30B H -0.2392 0.0522 0.0103 0.102 Uiso 1 1 calc R
H30C H -0.1724 0.0218 0.0110 0.102 Uiso 1 1 calc R
C31 C -0.1554(3) 0.2473(4) 0.1541(4) 0.055(2) Uani 1 1 d .
H31A H -0.1507 0.2441 0.1995 0.083 Uiso 1 1 calc R
H31B H -0.1890 0.2779 0.1430 0.083 Uiso 1 1 calc R
H31C H -0.1183 0.2653 0.1371 0.083 Uiso 1 1 calc R
C32 C -0.0332(2) 0.1368(3) 0.3102(2) 0.0198(11) Uani 1 1 d .
C33 C -0.0465(2) 0.1993(3) 0.3354(2) 0.0219(12) Uani 1 1 d .
H33 H -0.0176 0.2351 0.3347 0.026 Uiso 1 1 calc R
C34 C -0.1019(2) 0.2109(3) 0.3621(3) 0.0245(12) Uani 1 1 d .
C35 C -0.1452(2) 0.1596(3) 0.3611(3) 0.0255(12) Uani 1 1 d .
C36 C -0.1310(2) 0.0956(3) 0.3366(3) 0.0226(12) Uani 1 1 d .
C37 C -0.0754(2) 0.0842(3) 0.3113(2) 0.0221(12) Uani 1 1 d .
H37 H -0.0661 0.0405 0.2948 0.026 Uiso 1 1 calc R
C38 C -0.0711(3) 0.3187(3) 0.4040(3) 0.0421(16) Uani 1 1 d .
H38A H -0.0397 0.2966 0.4301 0.063 Uiso 1 1 calc R
H38B H -0.0876 0.3578 0.4262 0.063 Uiso 1 1 calc R
H38C H -0.0538 0.3346 0.3653 0.063 Uiso 1 1 calc R
C39 C -0.2053(3) 0.1556(4) 0.4485(3) 0.0480(18) Uani 1 1 d .
H39A H -0.1987 0.1064 0.4543 0.072 Uiso 1 1 calc R
H39B H -0.2453 0.1679 0.4625 0.072 Uiso 1 1 calc R
H39C H -0.1746 0.1811 0.4728 0.072 Uiso 1 1 calc R
C40 C -0.1665(3) -0.0163(3) 0.3088(3) 0.0390(16) Uani 1 1 d .
H40A H -0.1591 -0.0082 0.2647 0.058 Uiso 1 1 calc R
H40B H -0.2024 -0.0450 0.3124 0.058 Uiso 1 1 calc R
H40C H -0.1316 -0.0396 0.3283 0.058 Uiso 1 1 calc R
C1A C 0.5101(4) 0.1068(5) 0.4583(3) 0.070(3) Uani 1 1 d .
C2A C 0.6043(5) 0.1878(6) 0.4265(4) 0.078(3) Uani 1 1 d .
C3A C 0.6367(3) 0.0638(4) 0.4825(3) 0.0473(18) Uani 1 1 d .
C4A C 0.4966(3) -0.0250(5) 0.3917(4) 0.062(2) Uani 1 1 d .
C5A C 0.6234(3) -0.0590(4) 0.3972(4) 0.0477(18) Uani 1 1 d .
C6A C 0.5581(4) -0.0441(4) 0.2862(4) 0.053(2) Uani 1 1 d .
C7A C 0.6203(5) 0.0737(7) 0.1010(4) 0.093(4) Uani 1 1 d .
C8A C 0.6714(3) 0.1870(4) 0.0577(3) 0.055(2) Uani 1 1 d .
C9A C 0.5417(4) 0.1631(6) 0.0552(4) 0.076(3) Uani 1 1 d .
C10A C 0.5797(5) 0.3059(4) 0.2367(5) 0.081(3) Uani 1 1 d .
C11A C 0.5177(4) 0.2903(5) 0.1257(5) 0.082(3) Uani 1 1 d .
C12A C 0.6455(4) 0.3148(4) 0.1316(4) 0.064(2) Uani 1 1 d .
C13A C 0.5672(2) 0.0949(3) 0.3334(3) 0.0263(13) Uani 1 1 d .
C14A C 0.6231(2) 0.0743(3) 0.3469(3) 0.0255(12) Uani 1 1 d .
C15A C 0.6863(2) 0.0770(4) 0.3269(3) 0.0334(15) Uani 1 1 d .
H15C H 0.7109 0.0448 0.3527 0.040 Uiso 1 1 calc R
H15D H 0.7024 0.1237 0.3345 0.040 Uiso 1 1 calc R
C16A C 0.6930(3) 0.0590(3) 0.2583(3) 0.0316(14) Uani 1 1 d .
H16C H 0.7138 0.0144 0.2554 0.038 Uiso 1 1 calc R
H16D H 0.6525 0.0540 0.2383 0.038 Uiso 1 1 calc R
C17A C 0.7279(2) 0.1121(3) 0.2229(3) 0.0365(15) Uani 1 1 d .
H17C H 0.7330 0.0956 0.1799 0.044 Uiso 1 1 calc R
H17D H 0.7685 0.1170 0.2429 0.044 Uiso 1 1 calc R
C18A C 0.6980(3) 0.1819(4) 0.2203(3) 0.0428(17) Uani 1 1 d .
H18C H 0.6940 0.1988 0.2633 0.051 Uiso 1 1 calc R
H18D H 0.7246 0.2140 0.1986 0.051 Uiso 1 1 calc R
C19A C 0.6371(3) 0.1830(3) 0.1880(3) 0.0315(14) Uani 1 1 d .
C20A C 0.5795(3) 0.1650(3) 0.1885(3) 0.0290(13) Uani 1 1 d .
C21A C 0.5348(2) 0.1203(3) 0.2213(3) 0.0259(13) Uani 1 1 d .
H21A H 0.5522 0.0731 0.2218 0.031 Uiso 1 1 calc R
C22A C 0.5304(2) 0.1423(3) 0.2917(3) 0.0236(12) Uani 1 1 d .
H22A H 0.5501 0.1883 0.2953 0.028 Uiso 1 1 calc R
C23A C 0.4751(2) 0.1153(3) 0.1842(3) 0.0314(14) Uani 1 1 d .
C24A C 0.4338(3) 0.1691(3) 0.1813(3) 0.0330(14) Uani 1 1 d .
H24A H 0.4421 0.2107 0.2028 0.040 Uiso 1 1 calc R
C25A C 0.3799(3) 0.1609(4) 0.1465(3) 0.0383(16) Uani 1 1 d .
C26A C 0.3688(3) 0.1008(4) 0.1135(3) 0.0436(18) Uani 1 1 d .
C27A C 0.4106(3) 0.0487(4) 0.1157(3) 0.0430(17) Uani 1 1 d .
C28A C 0.4637(3) 0.0556(4) 0.1514(3) 0.0366(15) Uani 1 1 d .
H28A H 0.4920 0.0192 0.1532 0.044 Uiso 1 1 calc R
C29A C 0.3401(3) 0.2648(4) 0.1848(4) 0.064(2) Uani 1 1 d .
H29D H 0.3416 0.2467 0.2273 0.096 Uiso 1 1 calc R
H29E H 0.3047 0.2943 0.1789 0.096 Uiso 1 1 calc R
H29F H 0.3766 0.2913 0.1777 0.096 Uiso 1 1 calc R
C30A C 0.3198(4) 0.1030(6) 0.0159(4) 0.083(3) Uani 1 1 d .
H30D H 0.3298 0.1510 0.0079 0.124 Uiso 1 1 calc R
H30E H 0.2814 0.0917 -0.0054 0.124 Uiso 1 1 calc R
H30F H 0.3516 0.0734 0.0004 0.124 Uiso 1 1 calc R
C31A C 0.4368(4) -0.0629(5) 0.0831(4) 0.075(3) Uani 1 1 d .
H31D H 0.4759 -0.0473 0.0691 0.112 Uiso 1 1 calc R
H31E H 0.4217 -0.0997 0.0558 0.112 Uiso 1 1 calc R
H31F H 0.4412 -0.0800 0.1259 0.112 Uiso 1 1 calc R
C32A C 0.4674(2) 0.1511(3) 0.3157(3) 0.0262(13) Uani 1 1 d .
C33A C 0.4511(2) 0.2129(3) 0.3414(3) 0.0269(13) Uani 1 1 d .
H33A H 0.4793 0.2494 0.3436 0.032 Uiso 1 1 calc R
C34A C 0.3942(3) 0.2218(3) 0.3638(3) 0.0276(13) Uani 1 1 d .
C35A C 0.3531(2) 0.1676(3) 0.3611(3) 0.0286(13) Uani 1 1 d .
C36A C 0.3696(2) 0.1053(3) 0.3357(3) 0.0276(13) Uani 1 1 d .
C37A C 0.4271(2) 0.0969(3) 0.3132(3) 0.0258(13) Uani 1 1 d .
H37A H 0.4387 0.0542 0.2962 0.031 Uiso 1 1 calc R
C38A C 0.4159(4) 0.3376(4) 0.3913(4) 0.058(2) Uani 1 1 d .
H38D H 0.4511 0.3252 0.4176 0.087 Uiso 1 1 calc R
H38E H 0.3964 0.3779 0.4087 0.087 Uiso 1 1 calc R
H38F H 0.4287 0.3480 0.3492 0.087 Uiso 1 1 calc R
C39A C 0.2878(3) 0.1599(4) 0.4438(3) 0.056(2) Uani 1 1 d .
H39D H 0.2954 0.1109 0.4494 0.084 Uiso 1 1 calc R
H39E H 0.2465 0.1705 0.4554 0.084 Uiso 1 1 calc R
H39F H 0.3163 0.1861 0.4702 0.084 Uiso 1 1 calc R
C40A C 0.3389(3) -0.0053(3) 0.3000(4) 0.052(2) Uani 1 1 d .
H40D H 0.3464 0.0069 0.2568 0.077 Uiso 1 1 calc R
H40E H 0.3042 -0.0363 0.3011 0.077 Uiso 1 1 calc R
H40F H 0.3745 -0.0282 0.3185 0.077 Uiso 1 1 calc R
C1S C 0.7568(5) 0.3439(6) 0.3491(5) 0.093(3) Uani 1 1 d .
H1S1 H 0.7363 0.3002 0.3584 0.112 Uiso 1 1 calc R
H1S2 H 0.7961 0.3440 0.3722 0.112 Uiso 1 1 calc R
C2S C 0.2385(5) 0.3423(7) 0.3457(6) 0.108(4) Uani 1 1 d .
H2S1 H 0.2198 0.3637 0.3820 0.130 Uiso 1 1 calc R
H2S2 H 0.2609 0.3011 0.3602 0.130 Uiso 1 1 calc R
Cl1S Cl 0.71391(13) 0.41066(16) 0.37491(15) 0.1008(9) Uani 1 1 d .
Cl2S Cl 0.76904(17) 0.34793(16) 0.27000(18) 0.1209(12) Uani 1 1 d .
Cl3S Cl 0.18350(18) 0.3193(2) 0.2912(2) 0.1673(19) Uani 1 1 d .
Cl4S Cl 0.2852(3) 0.3970(3) 0.3136(4) 0.324(6) Uani 1 1 d .
Co1 Co 0.08102(3) 0.08426(4) 0.41809(3) 0.02234(18) Uani 1 1 d .
Co2 Co 0.07413(3) -0.01846(4) 0.35173(3) 0.02241(18) Uani 1 1 d .
Co3 Co 0.09985(4) 0.11954(5) 0.09225(4) 0.0334(2) Uani 1 1 d .
Co4 Co 0.07457(4) 0.23166(4) 0.13682(4) 0.0313(2) Uani 1 1 d .
Co1A Co 0.58451(4) 0.10054(5) 0.42363(4) 0.0395(2) Uani 1 1 d .
Co2A Co 0.56767(3) -0.00223(5) 0.35953(4) 0.0324(2) Uani 1 1 d .
Co3A Co 0.60888(4) 0.15887(5) 0.10394(4) 0.0419(2) Uani 1 1 d .
Co4A Co 0.58715(4) 0.26271(5) 0.16402(5) 0.0490(3) Uani 1 1 d .
O1 O -0.0407(2) 0.0828(3) 0.4705(2) 0.0466(12) Uani 1 1 d .
O2 O 0.1030(3) 0.2301(3) 0.4288(3) 0.084(2) Uani 1 1 d .
O3 O 0.1646(2) 0.0327(3) 0.5168(2) 0.0549(14) Uani 1 1 d .
O4 O -0.0394(2) -0.0729(2) 0.3987(2) 0.0443(12) Uani 1 1 d .
O5 O 0.1737(3) -0.0951(3) 0.4129(3) 0.0691(17) Uani 1 1 d .
O6 O 0.0738(2) -0.0891(3) 0.2320(2) 0.0524(13) Uani 1 1 d .
O7 O 0.1380(3) -0.0223(3) 0.1117(2) 0.0628(15) Uani 1 1 d .
O8 O 0.1873(2) 0.1715(3) 0.0048(3) 0.0726(18) Uani 1 1 d .
O9 O -0.0123(2) 0.0866(3) 0.0192(2) 0.0596(15) Uani 1 1 d .
O10 O -0.0282(3) 0.2574(3) 0.0494(3) 0.0704(17) Uani 1 1 d .
O11 O 0.1714(3) 0.3186(3) 0.0894(3) 0.085(2) Uani 1 1 d .
O12 O 0.0357(3) 0.3153(3) 0.2398(3) 0.0640(15) Uani 1 1 d .
O13 O -0.1197(2) -0.0490(2) 0.1068(2) 0.0465(12) Uani 1 1 d .
O14 O -0.19730(18) 0.0558(3) 0.0923(2) 0.0471(13) Uani 1 1 d .
O15 O -0.16707(18) 0.1821(2) 0.1294(2) 0.0385(11) Uani 1 1 d .
O16 O -0.11800(18) 0.2707(2) 0.3898(2) 0.0396(11) Uani 1 1 d .
O17 O -0.20100(16) 0.1724(2) 0.3839(2) 0.0338(10) Uani 1 1 d .
O18 O -0.17570(16) 0.0477(2) 0.33932(19) 0.0305(9) Uani 1 1 d .
O1A O 0.4640(3) 0.1102(5) 0.4779(3) 0.105(3) Uani 1 1 d .
O2A O 0.6165(5) 0.2453(4) 0.4251(4) 0.126(3) Uani 1 1 d .
O3A O 0.6705(2) 0.0397(3) 0.5154(2) 0.0678(17) Uani 1 1 d .
O4A O 0.4523(2) -0.0412(4) 0.4120(3) 0.108(3) Uani 1 1 d .
O5A O 0.6590(3) -0.0929(3) 0.4187(3) 0.0761(19) Uani 1 1 d .
O6A O 0.5507(4) -0.0710(3) 0.2403(3) 0.096(2) Uani 1 1 d .
O7A O 0.6270(4) 0.0118(4) 0.1007(3) 0.100(3) Uani 1 1 d .
O8A O 0.7108(3) 0.2054(4) 0.0307(3) 0.080(2) Uani 1 1 d .
O9A O 0.4983(3) 0.1681(5) 0.0255(3) 0.122(3) Uani 1 1 d .
O10A O 0.5764(5) 0.3326(4) 0.2840(4) 0.130(4) Uani 1 1 d .
O11A O 0.4745(3) 0.3097(4) 0.1035(4) 0.120(3) Uani 1 1 d .
O12A O 0.6849(3) 0.3440(3) 0.1125(3) 0.089(2) Uani 1 1 d .
O13A O 0.33617(19) 0.2100(3) 0.1420(2) 0.0503(13) Uani 1 1 d .
O14A O 0.3150(2) 0.0929(3) 0.0799(2) 0.0589(15) Uani 1 1 d .
O15A O 0.3958(2) -0.0079(3) 0.0811(3) 0.0625(15) Uani 1 1 d .
O16A O 0.37391(19) 0.2812(2) 0.3889(2) 0.0401(11) Uani 1 1 d .
O17A O 0.29518(17) 0.1778(2) 0.3801(2) 0.0390(11) Uani 1 1 d .
O18A O 0.32652(17) 0.0553(2) 0.3347(2) 0.0385(11) Uani 1 1 d .

loop_
_atom_site_aniso_label
_atom_site_aniso_U_11
_atom_site_aniso_U_22
_atom_site_aniso_U_33
_atom_site_aniso_U_23
_atom_site_aniso_U_13
_atom_site_aniso_U_12
C1 0.041(4) 0.027(3) 0.022(3) -0.002(3) 0.000(3) 0.001(3)
C2 0.060(4) 0.031(4) 0.035(4) -0.002(3) -0.017(3) -0.007(3)
C3 0.034(3) 0.028(3) 0.033(4) -0.003(3) -0.002(3) 0.002(3)
C4 0.038(3) 0.027(3) 0.026(3) -0.001(3) -0.001(3) -0.003(3)
C5 0.051(4) 0.028(4) 0.040(4) -0.004(3) -0.012(3) 0.005(3)
C6 0.036(3) 0.029(3) 0.034(4) 0.001(3) 0.003(3) -0.005(3)
C7 0.058(4) 0.046(4) 0.024(4) 0.002(3) 0.013(3) 0.013(3)
C8 0.047(4) 0.058(5) 0.033(4) 0.011(3) 0.013(3) 0.017(3)
C9 0.056(5) 0.054(5) 0.029(4) 0.003(3) 0.008(3) 0.008(4)
C10 0.054(4) 0.044(4) 0.038(4) 0.014(3) 0.009(4) 0.008(3)
C11 0.051(4) 0.044(4) 0.065(5) 0.015(4) 0.014(4) 0.007(4)
C12 0.045(4) 0.028(4) 0.047(4) 0.012(3) 0.002(3) 0.012(3)
C13 0.022(3) 0.018(3) 0.021(3) 0.001(2) 0.006(2) -0.002(2)
C14 0.021(3) 0.023(3) 0.024(3) 0.004(2) 0.001(2) 0.001(2)
C15 0.016(3) 0.043(4) 0.034(4) 0.012(3) 0.000(2) -0.002(2)
C16 0.021(3) 0.041(4) 0.037(4) 0.011(3) 0.001(3) 0.005(3)
C17 0.019(3) 0.063(5) 0.041(4) 0.020(3) 0.004(3) 0.001(3)
C18 0.029(3) 0.050(4) 0.053(5) 0.022(4) 0.000(3) -0.012(3)
C19 0.029(3) 0.032(3) 0.032(3) 0.009(3) 0.005(3) 0.002(3)
C20 0.022(3) 0.034(3) 0.020(3) 0.002(2) 0.000(2) 0.009(2)
C21 0.019(3) 0.024(3) 0.023(3) 0.004(2) 0.003(2) 0.003(2)
C22 0.018(3) 0.023(3) 0.021(3) 0.006(2) -0.002(2) 0.001(2)
C23 0.023(3) 0.027(3) 0.014(3) 0.003(2) 0.002(2) 0.002(2)
C24 0.024(3) 0.036(3) 0.024(3) 0.000(3) 0.000(2) 0.006(2)
C25 0.034(3) 0.038(4) 0.021(3) -0.006(3) 0.002(3) -0.002(3)
C26 0.017(3) 0.046(4) 0.020(3) -0.003(3) 0.001(2) 0.001(2)
C27 0.022(3) 0.041(4) 0.022(3) 0.009(3) 0.003(2) 0.008(3)
C28 0.024(3) 0.030(3) 0.022(3) 0.004(2) 0.003(2) 0.000(2)
C29 0.086(6) 0.035(4) 0.064(6) -0.017(4) -0.020(5) 0.001(4)
C30 0.053(5) 0.115(8) 0.034(4) -0.021(5) -0.018(4) 0.013(5)
C31 0.036(4) 0.039(4) 0.090(6) 0.011(4) 0.005(4) 0.014(3)
C32 0.019(3) 0.024(3) 0.016(3) 0.005(2) 0.000(2) 0.005(2)
C33 0.023(3) 0.020(3) 0.022(3) 0.002(2) -0.001(2) -0.002(2)
C34 0.025(3) 0.023(3) 0.025(3) -0.006(2) 0.000(2) 0.007(2)
C35 0.016(3) 0.034(3) 0.026(3) 0.003(3) 0.000(2) 0.003(2)
C36 0.015(2) 0.029(3) 0.023(3) 0.003(2) -0.001(2) 0.000(2)
C37 0.020(3) 0.024(3) 0.022(3) 0.002(2) -0.003(2) 0.001(2)
C38 0.051(4) 0.028(4) 0.047(4) -0.012(3) 0.002(3) -0.006(3)
C39 0.039(4) 0.062(5) 0.044(4) -0.004(4) 0.014(3) 0.007(3)
C40 0.027(3) 0.023(3) 0.066(5) -0.002(3) -0.001(3) -0.005(3)
C1A 0.051(5) 0.134(9) 0.025(4) 0.007(5) -0.001(4) 0.043(5)
C2A 0.105(7) 0.077(7) 0.049(5) -0.020(5) -0.037(5) 0.027(6)
C3A 0.044(4) 0.077(5) 0.021(4) -0.005(4) -0.002(3) 0.009(4)
C4A 0.035(4) 0.096(7) 0.053(5) 0.044(5) -0.009(3) -0.019(4)
C5A 0.056(4) 0.038(4) 0.048(5) 0.011(3) -0.013(4) -0.009(3)
C6A 0.068(5) 0.036(4) 0.053(5) 0.013(4) -0.014(4) -0.012(4)
C7A 0.093(7) 0.166(12) 0.020(4) -0.032(6) 0.027(4) -0.073(8)
C8A 0.051(4) 0.079(6) 0.035(4) 0.025(4) 0.014(3) 0.017(4)
C9A 0.057(5) 0.137(9) 0.032(5) -0.005(5) 0.000(4) 0.008(6)
C10A 0.125(9) 0.038(5) 0.082(7) 0.003(5) 0.049(6) 0.002(5)
C11A 0.064(6) 0.076(6) 0.107(8) 0.063(6) 0.022(5) 0.018(5)
C12A 0.067(5) 0.046(5) 0.081(6) 0.017(4) 0.024(5) 0.013(4)
C13A 0.018(3) 0.037(3) 0.024(3) -0.002(3) 0.002(2) -0.001(2)
C14A 0.023(3) 0.033(3) 0.020(3) -0.001(2) 0.000(2) -0.005(2)
C15A 0.014(3) 0.054(4) 0.033(4) 0.008(3) 0.001(2) -0.004(3)
C16A 0.025(3) 0.037(4) 0.033(4) 0.007(3) 0.003(3) 0.008(3)
C17A 0.018(3) 0.057(4) 0.034(4) 0.012(3) 0.005(3) 0.006(3)
C18A 0.027(3) 0.054(4) 0.048(4) 0.017(3) 0.001(3) -0.013(3)
C19A 0.034(3) 0.029(3) 0.032(4) 0.011(3) 0.007(3) 0.005(3)
C20A 0.028(3) 0.036(3) 0.023(3) 0.007(3) 0.005(2) 0.008(3)
C21A 0.019(3) 0.037(3) 0.022(3) 0.006(3) 0.001(2) 0.006(2)
C22A 0.019(3) 0.030(3) 0.023(3) 0.000(2) 0.005(2) 0.003(2)
C23A 0.021(3) 0.052(4) 0.021(3) 0.006(3) 0.002(2) 0.008(3)
C24A 0.026(3) 0.042(4) 0.031(4) 0.013(3) 0.001(3) 0.002(3)
C25A 0.026(3) 0.062(5) 0.028(4) 0.014(3) 0.009(3) 0.011(3)
C26A 0.021(3) 0.078(5) 0.032(4) -0.004(4) -0.002(3) 0.002(3)
C27A 0.033(3) 0.071(5) 0.025(4) -0.015(3) 0.000(3) 0.003(3)
C28A 0.027(3) 0.050(4) 0.033(4) -0.009(3) -0.002(3) 0.007(3)
C29A 0.041(4) 0.055(5) 0.095(7) 0.013(5) -0.003(4) 0.017(4)
C30A 0.056(5) 0.156(10) 0.035(5) -0.011(6) -0.006(4) 0.032(6)
C31A 0.070(6) 0.077(6) 0.075(7) -0.041(5) -0.012(5) 0.008(5)
C32A 0.015(3) 0.041(4) 0.023(3) 0.007(3) -0.001(2) 0.002(2)
C33A 0.021(3) 0.031(3) 0.029(3) -0.001(3) 0.003(2) 0.002(2)
C34A 0.029(3) 0.029(3) 0.025(3) -0.002(3) 0.004(2) 0.005(2)
C35A 0.018(3) 0.039(4) 0.030(3) 0.009(3) 0.000(2) 0.006(2)
C36A 0.019(3) 0.033(3) 0.030(3) 0.011(3) -0.003(2) -0.001(2)
C37A 0.019(3) 0.031(3) 0.027(3) 0.004(2) -0.001(2) 0.001(2)
C38A 0.068(5) 0.035(4) 0.073(6) -0.022(4) 0.025(4) -0.001(4)
C39A 0.040(4) 0.080(6) 0.050(5) 0.011(4) 0.022(3) 0.000(4)
C40A 0.030(3) 0.028(4) 0.096(6) 0.003(4) -0.010(4) -0.003(3)
C1S 0.093(8) 0.078(7) 0.107(9) -0.009(6) -0.013(7) 0.030(6)
C2S 0.077(7) 0.121(10) 0.125(10) 0.010(8) -0.015(7) 0.004(7)
Cl1S 0.0826(18) 0.109(2) 0.110(2) -0.0130(18) -0.0047(16) 0.0267(16)
Cl2S 0.156(3) 0.0726(19) 0.136(3) -0.0305(19) 0.038(2) -0.0028(19)
Cl3S 0.122(3) 0.146(4) 0.232(5) -0.090(4) -0.017(3) 0.001(3)
Cl4S 0.220(6) 0.187(5) 0.551(14) 0.223(7) -0.204(7) -0.091(5)
Co1 0.0244(4) 0.0220(4) 0.0204(4) 0.0014(3) -0.0018(3) -0.0008(3)
Co2 0.0236(4) 0.0214(4) 0.0222(4) 0.0005(3) -0.0001(3) 0.0001(3)
Co3 0.0344(5) 0.0408(5) 0.0256(5) 0.0075(4) 0.0098(4) 0.0106(4)
Co4 0.0302(4) 0.0310(5) 0.0330(5) 0.0118(4) 0.0060(4) 0.0055(3)
Co1A 0.0353(5) 0.0635(6) 0.0197(5) -0.0021(4) -0.0013(4) 0.0148(4)
Co2A 0.0244(4) 0.0426(5) 0.0299(5) 0.0133(4) -0.0028(3) -0.0076(4)
Co3A 0.0370(5) 0.0637(7) 0.0255(5) 0.0085(4) 0.0064(4) 0.0057(4)
Co4A 0.0467(6) 0.0405(6) 0.0610(7) 0.0256(5) 0.0202(5) 0.0123(4)
O1 0.033(3) 0.071(3) 0.037(3) 0.003(2) 0.011(2) 0.003(2)
O2 0.126(6) 0.029(3) 0.094(5) -0.001(3) -0.036(4) -0.018(3)
O3 0.064(3) 0.055(3) 0.044(3) 0.001(3) -0.027(3) 0.014(3)
O4 0.037(3) 0.050(3) 0.047(3) 0.006(2) 0.005(2) -0.017(2)
O5 0.074(4) 0.053(3) 0.078(4) -0.009(3) -0.032(3) 0.036(3)
O6 0.069(3) 0.053(3) 0.035(3) -0.015(2) 0.007(2) -0.009(3)
O7 0.099(4) 0.036(3) 0.054(3) 0.001(3) 0.010(3) 0.024(3)
O8 0.053(3) 0.103(5) 0.064(4) 0.035(4) 0.029(3) 0.018(3)
O9 0.057(3) 0.080(4) 0.041(3) 0.006(3) -0.008(3) -0.008(3)
O10 0.067(4) 0.083(4) 0.059(4) 0.013(3) -0.023(3) 0.023(3)
O11 0.070(4) 0.059(4) 0.128(6) 0.035(4) 0.043(4) -0.014(3)
O12 0.083(4) 0.050(3) 0.059(4) -0.013(3) 0.011(3) 0.018(3)
O13 0.045(3) 0.042(3) 0.052(3) -0.018(2) -0.012(2) -0.003(2)
O14 0.022(2) 0.081(4) 0.037(3) -0.015(3) -0.0055(19) -0.001(2)
O15 0.029(2) 0.044(3) 0.043(3) 0.012(2) -0.0018(19) 0.0098(19)
O16 0.031(2) 0.032(2) 0.056(3) -0.018(2) 0.002(2) 0.0060(18)
O17 0.020(2) 0.042(3) 0.040(3) -0.006(2) 0.0086(18) 0.0051(17)
O18 0.0169(19) 0.031(2) 0.044(3) 0.0014(19) 0.0028(17) -0.0056(16)
O1A 0.055(4) 0.224(9) 0.038(3) 0.023(4) 0.024(3) 0.067(5)
O2A 0.207(10) 0.061(5) 0.105(6) -0.031(4) -0.066(6) 0.009(5)
O3A 0.061(3) 0.099(5) 0.042(3) -0.005(3) -0.023(3) 0.023(3)
O4A 0.037(3) 0.183(8) 0.103(5) 0.099(5) 0.004(3) -0.023(4)
O5A 0.088(4) 0.059(4) 0.079(4) 0.008(3) -0.038(4) 0.025(3)
O6A 0.165(7) 0.057(4) 0.063(4) -0.008(3) -0.036(5) -0.019(4)
O7A 0.171(8) 0.059(4) 0.073(5) -0.022(4) 0.033(5) -0.022(5)
O8A 0.067(4) 0.105(5) 0.071(4) 0.034(4) 0.034(3) 0.014(3)
O9A 0.067(4) 0.241(11) 0.055(4) -0.005(5) -0.020(4) 0.018(5)
O10A 0.213(10) 0.058(5) 0.125(7) -0.024(5) 0.079(7) -0.003(5)
O11A 0.060(4) 0.112(6) 0.187(9) 0.095(6) 0.007(5) 0.023(4)
O12A 0.086(5) 0.062(4) 0.121(6) 0.027(4) 0.049(4) -0.013(3)
O13A 0.029(2) 0.073(4) 0.049(3) 0.016(3) -0.001(2) 0.015(2)
O14A 0.028(2) 0.110(5) 0.038(3) -0.013(3) -0.008(2) 0.007(3)
O15A 0.050(3) 0.078(4) 0.058(4) -0.030(3) -0.012(3) 0.002(3)
O16A 0.037(2) 0.033(3) 0.051(3) -0.011(2) 0.015(2) 0.0029(19)
O17A 0.020(2) 0.051(3) 0.046(3) 0.003(2) 0.0133(19) 0.0044(19)
O18A 0.020(2) 0.036(3) 0.060(3) 0.008(2) 0.001(2) 0.0001(18)

loop_
_atom_type_symbol
_atom_type_description
_atom_type_scat_dispersion_real
_atom_type_scat_dispersion_imag
_atom_type_scat_source
C C 0.0033 0.0016 'International Tables Vol C Tables 4.2.6.8 and 6.1.1.4'
H H 0.0000 0.0000 'International Tables Vol C Tables 4.2.6.8 and 6.1.1.4'
O O 0.0106 0.0060 'International Tables Vol C Tables 4.2.6.8 and 6.1.1.4'
Co Co 0.3494 0.9721 'International Tables Vol C Tables 4.2.6.8 and 6.1.1.4'
Cl Cl 0.1484 0.1585 'International Tables Vol C Tables 4.2.6.8 and 6.1.1.4'

loop_
_geom_angle_atom_site_label_1
_geom_angle_atom_site_label_2
_geom_angle_atom_site_label_3
_geom_angle
O1 C1 Co1 179.3(6)
O2 C2 Co1 178.1(7)
O3 C3 Co1 178.1(6)
O4 C4 Co2 178.1(6)
O5 C5 Co2 175.3(7)
O6 C6 Co2 178.8(6)
O7 C7 Co3 177.5(6)
O8 C8 Co3 177.5(7)
O9 C9 Co3 178.5(7)
O10 C10 Co4 176.7(7)
O11 C11 Co4 176.8(8)
O12 C12 Co4 177.8(6)
C14 C13 C22 140.4(5)
C14 C13 Co1 69.8(3)
C22 C13 Co1 130.6(4)
C14 C13 Co2 69.1(3)
C22 C13 Co2 140.5(4)
Co1 C13 Co2 77.02(19)
C13 C14 C15 141.0(5)
C13 C14 Co1 70.3(3)
C15 C14 Co1 136.0(4)
C13 C14 Co2 71.3(3)
C15 C14 Co2 132.8(4)
Co1 C14 Co2 77.77(19)
C14 C15 C16 112.4(5)
C17 C16 C15 113.2(5)
C18 C17 C16 114.1(5)
C19 C18 C17 115.4(6)
C20 C19 C18 148.6(6)
C20 C19 Co3 70.5(4)
C18 C19 Co3 131.7(5)
C20 C19 Co4 71.0(3)
C18 C19 Co4 129.4(5)
Co3 C19 Co4 77.4(2)
C19 C20 C21 145.1(5)
C19 C20 Co3 70.0(4)
C21 C20 Co3 127.7(4)
C19 C20 Co4 69.7(4)
C21 C20 Co4 138.1(4)
Co3 C20 Co4 76.9(2)
C20 C21 C23 111.7(4)
C20 C21 C22 112.4(4)
C23 C21 C22 115.6(4)
C13 C22 C32 111.0(4)
C13 C22 C21 110.9(4)
C32 C22 C21 116.4(4)
C24 C23 C28 119.4(5)
C24 C23 C21 118.5(5)
C28 C23 C21 122.1(5)
C23 C24 C25 120.9(5)
O13 C25 C26 116.1(5)
O13 C25 C24 124.3(6)
C26 C25 C24 119.5(6)
O14 C26 C27 119.9(5)
O14 C26 C25 120.3(6)
C27 C26 C25 119.8(5)
O15 C27 C26 116.0(5)
O15 C27 C28 123.7(6)
C26 C27 C28 120.2(5)
C27 C28 C23 120.1(5)
C33 C32 C37 119.7(5)
C33 C32 C22 119.4(5)
C37 C32 C22 120.8(5)
C32 C33 C34 120.8(5)
O16 C34 C35 115.6(5)
O16 C34 C33 124.6(5)
C35 C34 C33 119.8(5)
O17 C35 C34 119.8(5)
O17 C35 C36 121.1(5)
C34 C35 C36 119.1(5)
O18 C36 C37 124.4(5)
O18 C36 C35 115.0(4)
C37 C36 C35 120.6(5)
C36 C37 C32 119.9(5)
O1A C1A Co1A 178.1(8)
O2A C2A Co1A 176.4(9)
O3A C3A Co1A 175.6(6)
O4A C4A Co2A 178.1(9)
O5A C5A Co2A 177.5(8)
O6A C6A Co2A 178.3(8)
O7A C7A Co3A 177.5(8)
O8A C8A Co3A 177.8(8)
O9A C9A Co3A 177.3(10)
O10A C10A Co4A 178.0(11)
O11A C11A Co4A 177.2(12)
O12A C12A Co4A 175.2(8)
C14A C13A C22A 142.9(5)
C14A C13A Co1A 69.7(3)
C22A C13A Co1A 129.4(4)
C14A C13A Co2A 69.6(4)
C22A C13A Co2A 139.0(4)
Co1A C13A Co2A 77.0(2)
C13A C14A C15A 144.4(6)
C13A C14A Co1A 70.7(3)
C15A C14A Co1A 133.1(4)
C13A C14A Co2A 71.0(3)
C15A C14A Co2A 132.3(5)
Co1A C14A Co2A 77.7(2)
C14A C15A C16A 113.4(5)
C17A C16A C15A 113.3(5)
C16A C17A C18A 113.7(5)
C19A C18A C17A 114.7(6)
C20A C19A C18A 147.9(6)
C20A C19A Co3A 70.5(4)
C18A C19A Co3A 132.9(5)
C20A C19A Co4A 71.1(4)
C18A C19A Co4A 128.5(5)
Co3A C19A Co4A 77.8(2)
C19A C20A C21A 143.6(5)
C19A C20A Co3A 69.8(4)
C21A C20A Co3A 129.9(4)
C19A C20A Co4A 69.7(4)
C21A C20A Co4A 137.7(4)
Co3A C20A Co4A 77.2(2)
C20A C21A C23A 111.5(5)
C20A C21A C22A 110.6(5)
C23A C21A C22A 115.9(4)
C13A C22A C32A 110.7(4)
C13A C22A C21A 110.7(4)
C32A C22A C21A 116.4(4)
C28A C23A C24A 120.3(6)
C28A C23A C21A 117.4(5)
C24A C23A C21A 122.3(6)
C23A C24A C25A 119.2(6)
O13A C25A C26A 116.4(6)
O13A C25A C24A 123.5(7)
C26A C25A C24A 120.1(6)
C27A C26A O14A 120.3(7)
C27A C26A C25A 120.0(6)
O14A C26A C25A 119.6(6)
O15A C27A C26A 115.5(6)
O15A C27A C28A 124.2(6)
C26A C27A C28A 120.3(7)
C23A C28A C27A 120.0(6)
C33A C32A C37A 120.3(5)
C33A C32A C22A 119.5(5)
C37A C32A C22A 120.2(5)
C34A C33A C32A 120.4(5)
O16A C34A C33A 124.5(5)
O16A C34A C35A 115.8(5)
C33A C34A C35A 119.7(5)
O17A C35A C36A 120.4(5)
O17A C35A C34A 119.5(5)
C36A C35A C34A 120.0(5)
O18A C36A C35A 116.0(5)
O18A C36A C37A 124.1(5)
C35A C36A C37A 119.9(5)
C32A C37A C36A 119.8(5)
Cl1S C1S Cl2S 112.9(6)
Cl4S C2S Cl3S 109.0(8)
C2 Co1 C3 99.5(3)
C2 Co1 C1 98.1(3)
C3 Co1 C1 106.0(3)
C2 Co1 C14 100.3(3)
C3 Co1 C14 103.8(2)
C1 Co1 C14 141.6(2)
C2 Co1 C13 98.9(3)
C3 Co1 C13 141.9(2)
C1 Co1 C13 104.0(2)
C14 Co1 C13 39.9(2)
C2 Co1 Co2 148.8(2)
C3 Co1 Co2 99.81(19)
C1 Co1 Co2 99.87(19)
C14 Co1 Co2 51.17(16)
C13 Co1 Co2 51.93(15)
C6 Co2 C4 99.3(3)
C6 Co2 C5 98.0(3)
C4 Co2 C5 106.5(3)
C6 Co2 C14 105.6(3)
C4 Co2 C14 144.4(2)
C5 Co2 C14 94.9(3)
C6 Co2 C13 102.7(3)
C4 Co2 C13 110.4(2)
C5 Co2 C13 133.6(3)
C14 Co2 C13 39.6(2)
C6 Co2 Co1 152.9(2)
C4 Co2 Co1 97.22(19)
C5 Co2 Co1 97.7(2)
C14 Co2 Co1 51.06(16)
C13 Co2 Co1 51.05(16)
C7 Co3 C8 101.1(3)
C7 Co3 C9 96.8(3)
C8 Co3 C9 106.8(3)
C7 Co3 C19 100.4(3)
C8 Co3 C19 102.4(3)
C9 Co3 C19 142.3(3)
C7 Co3 C20 99.8(3)
C8 Co3 C20 139.5(3)
C9 Co3 C20 104.6(3)
C19 Co3 C20 39.5(2)
C7 Co3 Co4 149.4(2)
C8 Co3 Co4 97.1(2)
C9 Co3 Co4 101.1(2)
C19 Co3 Co4 51.37(17)
C20 Co3 Co4 51.80(17)
C12 Co4 C10 98.6(3)
C12 Co4 C11 100.0(3)
C10 Co4 C11 103.9(3)
C12 Co4 C19 107.1(3)
C10 Co4 C19 144.0(3)
C11 Co4 C19 96.2(3)
C12 Co4 C20 99.3(3)
C10 Co4 C20 112.7(3)
C11 Co4 C20 135.2(3)
C19 Co4 C20 39.3(2)
C12 Co4 Co3 150.6(2)
C10 Co4 Co3 95.0(2)
C11 Co4 Co3 101.9(2)
C19 Co4 Co3 51.20(19)
C20 Co4 Co3 51.27(16)
C2A Co1A C3A 101.7(4)
C2A Co1A C1A 98.4(5)
C3A Co1A C1A 107.6(3)
C2A Co1A C14A 99.7(4)
C3A Co1A C14A 101.2(3)
C1A Co1A C14A 141.8(3)
C2A Co1A C13A 97.4(3)
C3A Co1A C13A 139.1(3)
C1A Co1A C13A 104.8(3)
C14A Co1A C13A 39.6(2)
C2A Co1A Co2A 147.6(3)
C3A Co1A Co2A 98.5(2)
C1A Co1A Co2A 99.2(3)
C14A Co1A Co2A 51.31(16)
C13A Co1A Co2A 51.71(18)
C6A Co2A C4A 98.5(4)
C6A Co2A C5A 99.9(3)
C4A Co2A C5A 105.7(3)
C6A Co2A C14A 106.4(3)
C4A Co2A C14A 143.5(4)
C5A Co2A C14A 96.0(3)
C6A Co2A C13A 100.9(3)
C4A Co2A C13A 110.4(3)
C5A Co2A C13A 134.7(3)
C14A Co2A C13A 39.4(2)
C6A Co2A Co1A 151.9(2)
C4A Co2A Co1A 96.0(3)
C5A Co2A Co1A 99.2(2)
C14A Co2A Co1A 51.04(16)
C13A Co2A Co1A 51.28(17)
C7A Co3A C9A 98.4(5)
C7A Co3A C8A 99.1(4)
C9A Co3A C8A 107.6(4)
C7A Co3A C19A 103.3(3)
C9A Co3A C19A 139.7(3)
C8A Co3A C19A 102.0(3)
C7A Co3A C20A 98.7(3)
C9A Co3A C20A 104.0(3)
C8A Co3A C20A 140.8(3)
C19A Co3A C20A 39.7(2)
C7A Co3A Co4A 150.0(3)
C9A Co3A Co4A 95.4(3)
C8A Co3A Co4A 101.9(3)
C19A Co3A Co4A 51.49(17)
C20A Co3A Co4A 51.95(18)
C10A Co4A C11A 98.8(5)
C10A Co4A C12A 99.3(4)
C11A Co4A C12A 105.6(4)
C10A Co4A C19A 102.3(4)
C11A Co4A C19A 145.0(4)
C12A Co4A C19A 98.1(3)
C10A Co4A C20A 102.1(3)
C11A Co4A C20A 109.1(3)
C12A Co4A C20A 135.3(3)
C19A Co4A C20A 39.2(2)
C10A Co4A Co3A 150.8(3)
C11A Co4A Co3A 100.8(4)
C12A Co4A Co3A 96.0(3)
C19A Co4A Co3A 50.72(19)
C20A Co4A Co3A 50.85(17)
C25 O13 C29 116.6(5)
C26 O14 C30 113.8(5)
C27 O15 C31 117.9(5)
C34 O16 C38 117.1(5)
C35 O17 C39 113.3(5)
C36 O18 C40 117.6(4)
C25A O13A C29A 117.3(5)
C26A O14A C30A 113.9(6)
C27A O15A C31A 117.2(6)
C34A O16A C38A 116.2(5)
C35A O17A C39A 112.9(5)
C36A O18A C40A 116.9(5)

loop_
_geom_bond_atom_site_label_1
_geom_bond_atom_site_label_2
_geom_bond_distance
C1 O1 1.137(7)
C1 Co1 1.830(6)
C2 O2 1.140(8)
C2 Co1 1.759(7)
C3 O3 1.126(7)
C3 Co1 1.822(6)
C4 O4 1.151(7)
C4 Co2 1.799(6)
C5 O5 1.138(8)
C5 Co2 1.807(7)
C6 O6 1.137(7)
C6 Co2 1.784(7)
C7 O7 1.135(8)
C7 Co3 1.789(7)
C8 O8 1.128(8)
C8 Co3 1.807(7)
C9 O9 1.137(8)
C9 Co3 1.833(8)
C10 O10 1.144(8)
C10 Co4 1.808(8)
C11 O11 1.131(8)
C11 Co4 1.823(8)
C12 O12 1.137(8)
C12 Co4 1.771(7)
C13 C14 1.341(7)
C13 C22 1.498(7)
C13 Co1 1.967(5)
C13 Co2 1.991(5)
C14 C15 1.492(7)
C14 Co1 1.961(5)
C14 Co2 1.964(5)
C15 C16 1.532(9)
C16 C17 1.529(8)
C17 C18 1.518(9)
C18 C19 1.495(8)
C19 C20 1.332(8)
C19 Co3 1.967(6)
C19 Co4 1.972(6)
C20 C21 1.504(7)
C20 Co3 1.973(5)
C20 Co4 1.988(6)
C21 C23 1.522(7)
C21 C22 1.597(7)
C22 C32 1.512(7)
C23 C24 1.373(8)
C23 C28 1.391(8)
C24 C25 1.392(8)
C25 O13 1.366(7)
C25 C26 1.386(8)
C26 O14 1.383(7)
C26 C27 1.385(9)
C27 O15 1.364(7)
C27 C28 1.386(8)
C29 O13 1.418(9)
C30 O14 1.411(8)
C31 O15 1.399(8)
C32 C33 1.373(7)
C32 C37 1.392(7)
C33 C34 1.396(7)
C34 O16 1.365(6)
C34 C35 1.390(8)
C35 O17 1.372(6)
C35 C36 1.396(8)
C36 O18 1.367(6)
C36 C37 1.386(7)
C38 O16 1.426(7)
C39 O17 1.433(8)
C40 O18 1.431(7)
C1A O1A 1.123(9)
C1A Co1A 1.843(8)
C2A O2A 1.157(12)
C2A Co1A 1.762(11)
C3A O3A 1.117(8)
C3A Co1A 1.834(7)
C4A O4A 1.138(8)
C4A Co2A 1.801(7)
C5A O5A 1.118(8)
C5A Co2A 1.831(8)
C6A O6A 1.125(9)
C6A Co2A 1.783(9)
C7A O7A 1.218(14)
C7A Co3A 1.685(15)
C8A O8A 1.125(8)
C8A Co3A 1.822(7)
C9A O9A 1.143(10)
C9A Co3A 1.796(9)
C10A O10A 1.149(11)
C10A Co4A 1.789(10)
C11A O11A 1.124(10)
C11A Co4A 1.807(10)
C12A O12A 1.134(9)
C12A Co4A 1.808(9)
C13A C14A 1.329(7)
C13A C22A 1.510(8)
C13A Co1A 1.967(6)
C13A Co2A 1.979(6)
C14A C15A 1.485(7)
C14A Co1A 1.955(6)
C14A Co2A 1.963(6)
C15A C16A 1.528(8)
C16A C17A 1.515(8)
C17A C18A 1.517(9)
C18A C19A 1.500(9)
C19A C20A 1.327(8)
C19A Co3A 1.950(6)
C19A Co4A 1.971(6)
C20A C21A 1.516(8)
C20A Co3A 1.958(6)
C20A Co4A 1.988(6)
C21A C23A 1.527(8)
C21A C22A 1.580(8)
C22A C32A 1.520(7)
C23A C28A 1.383(9)
C23A C24A 1.394(8)
C24A C25A 1.399(9)
C25A O13A 1.366(8)
C25A C26A 1.389(10)
C26A C27A 1.377(10)
C26A O14A 1.385(7)
C27A O15A 1.367(8)
C27A C28A 1.391(9)
C29A O13A 1.412(10)
C30A O14A 1.398(9)
C31A O15A 1.409(10)
C32A C33A 1.382(8)
C32A C37A 1.387(8)
C33A C34A 1.381(7)
C34A O16A 1.362(7)
C34A C35A 1.399(8)
C35A O17A 1.380(6)
C35A C36A 1.388(8)
C36A O18A 1.366(7)
C36A C37A 1.393(7)
C38A O16A 1.445(8)
C39A O17A 1.428(8)
C40A O18A 1.431(8)
C1S Cl1S 1.719(10)
C1S Cl2S 1.735(12)
C2S Cl4S 1.657(13)
C2S Cl3S 1.723(12)
Co1 Co2 2.4642(10)
Co3 Co4 2.4638(12)
Co1A Co2A 2.4566(13)
Co3A Co4A 2.4621(15)

loop_
_geom_torsion_atom_site_label_1
_geom_torsion_atom_site_label_2
_geom_torsion_atom_site_label_3
_geom_torsion_atom_site_label_4
_geom_torsion
C22 C13 C14 C15 -10.4(14)
Co1 C13 C14 C15 -140.5(8)
Co2 C13 C14 C15 136.2(9)
C22 C13 C14 Co1 130.0(8)
Co2 C13 C14 Co1 -83.34(16)
C22 C13 C14 Co2 -146.6(8)
Co1 C13 C14 Co2 83.34(16)
C13 C14 C15 C16 -57.4(10)
Co1 C14 C15 C16 -177.8(4)
Co2 C14 C15 C16 59.3(7)
C14 C15 C16 C17 135.0(5)
C15 C16 C17 C18 -65.8(7)
C16 C17 C18 C19 -56.4(8)
C17 C18 C19 C20 67.6(14)
C17 C18 C19 Co3 -59.3(8)
C17 C18 C19 Co4 -170.0(5)
C18 C19 C20 C21 -12.8(18)
Co3 C19 C20 C21 127.9(9)
Co4 C19 C20 C21 -149.1(9)
C18 C19 C20 Co3 -140.7(12)
Co4 C19 C20 Co3 82.99(17)
C18 C19 C20 Co4 136.3(12)
Co3 C19 C20 Co4 -82.99(17)
C19 C20 C21 C23 -168.9(8)
Co3 C20 C21 C23 -58.3(6)
Co4 C20 C21 C23 57.3(8)
C19 C20 C21 C22 59.3(11)
Co3 C20 C21 C22 169.9(4)
Co4 C20 C21 C22 -74.5(7)
C14 C13 C22 C32 -157.7(7)
Co1 C13 C22 C32 -48.8(6)
Co2 C13 C22 C32 76.2(7)
C14 C13 C22 C21 71.3(9)
Co1 C13 C22 C21 -179.8(4)
Co2 C13 C22 C21 -54.7(7)
C20 C21 C22 C13 -101.8(5)
C23 C21 C22 C13 128.4(5)
C20 C21 C22 C32 130.1(5)
C23 C21 C22 C32 0.3(7)
C20 C21 C23 C24 111.1(6)
C22 C21 C23 C24 -118.8(5)
C20 C21 C23 C28 -68.4(6)
C22 C21 C23 C28 61.8(7)
C28 C23 C24 C25 -0.4(8)
C21 C23 C24 C25 -179.8(5)
C23 C24 C25 O13 179.0(5)
C23 C24 C25 C26 -0.5(9)
O13 C25 C26 O14 3.7(8)
C24 C25 C26 O14 -176.8(5)
O13 C25 C26 C27 -179.1(5)
C24 C25 C26 C27 0.4(8)
O14 C26 C27 O15 -3.4(8)
C25 C26 C27 O15 179.4(5)
O14 C26 C27 C28 177.7(5)
C25 C26 C27 C28 0.5(8)
O15 C27 C28 C23 179.8(5)
C26 C27 C28 C23 -1.4(8)
C24 C23 C28 C27 1.3(8)
C21 C23 C28 C27 -179.3(5)
C13 C22 C32 C33 106.3(6)
C21 C22 C32 C33 -125.7(5)
C13 C22 C32 C37 -70.1(6)
C21 C22 C32 C37 57.9(7)
C37 C32 C33 C34 -0.2(8)
C22 C32 C33 C34 -176.6(5)
C32 C33 C34 O16 177.8(5)
C32 C33 C34 C35 -2.4(8)
O16 C34 C35 O17 3.7(8)
C33 C34 C35 O17 -176.0(5)
O16 C34 C35 C36 -176.5(5)
C33 C34 C35 C36 3.7(8)
O17 C35 C36 O18 -2.1(8)
C34 C35 C36 O18 178.1(5)
O17 C35 C36 C37 177.2(5)
C34 C35 C36 C37 -2.5(8)
O18 C36 C37 C32 179.3(5)
C35 C36 C37 C32 0.0(8)
C33 C32 C37 C36 1.4(8)
C22 C32 C37 C36 177.8(5)
C22A C13A C14A C15A -9.7(16)
Co1A C13A C14A C15A -139.0(10)
Co2A C13A C14A C15A 137.8(10)
C22A C13A C14A Co1A 129.3(9)
Co2A C13A C14A Co1A -83.19(17)
C22A C13A C14A Co2A -147.5(9)
Co1A C13A C14A Co2A 83.19(17)
C13A C14A C15A C16A -50.3(12)
Co1A C14A C15A C16A -172.3(5)
Co2A C14A C15A C16A 70.6(7)
C14A C15A C16A C17A 128.0(6)
C15A C16A C17A C18A -62.6(7)
C16A C17A C18A C19A -61.6(8)
C17A C18A C19A C20A 69.4(13)
C17A C18A C19A Co3A -59.3(8)
C17A C18A C19A Co4A -171.1(4)
C18A C19A C20A C21A -11.9(18)
Co3A C19A C20A C21A 130.8(9)
Co4A C19A C20A C21A -145.8(9)
C18A C19A C20A Co3A -142.7(12)
Co4A C19A C20A Co3A 83.34(17)
C18A C19A C20A Co4A 134.0(12)
Co3A C19A C20A Co4A -83.34(17)
C19A C20A C21A C23A -166.8(9)
Co3A C20A C21A C23A -54.7(7)
Co4A C20A C21A C23A 64.7(8)
C19A C20A C21A C22A 62.7(11)
Co3A C20A C21A C22A 174.8(4)
Co4A C20A C21A C22A -65.8(7)
C14A C13A C22A C32A -165.1(8)
Co1A C13A C22A C32A -55.0(7)
Co2A C13A C22A C32A 65.1(7)
C14A C13A C22A C21A 64.4(10)
Co1A C13A C22A C21A 174.5(4)
Co2A C13A C22A C21A -65.4(7)
C20A C21A C22A C13A -100.2(5)
C23A C21A C22A C13A 131.7(5)
C20A C21A C22A C32A 132.3(5)
C23A C21A C22A C32A 4.2(7)
C20A C21A C23A C28A 103.5(6)
C22A C21A C23A C28A -128.8(6)
C20A C21A C23A C24A -74.7(7)
C22A C21A C23A C24A 53.0(8)
C28A C23A C24A C25A 1.9(9)
C21A C23A C24A C25A -180.0(5)
C23A C24A C25A O13A 178.5(5)
C23A C24A C25A C26A -2.0(9)
O13A C25A C26A C27A -179.8(6)
C24A C25A C26A C27A 0.6(10)
O13A C25A C26A O14A -1.4(9)
C24A C25A C26A O14A 179.1(6)
O14A C26A C27A O15A 2.3(10)
C25A C26A C27A O15A -179.2(6)
O14A C26A C27A C28A -177.5(6)
C25A C26A C27A C28A 0.9(10)
C24A C23A C28A C27A -0.4(9)
C21A C23A C28A C27A -178.6(6)
O15A C27A C28A C23A 179.1(6)
C26A C27A C28A C23A -1.1(10)
C13A C22A C32A C33A 109.2(6)
C21A C22A C32A C33A -123.3(6)
C13A C22A C32A C37A -69.1(7)
C21A C22A C32A C37A 58.4(7)
C37A C32A C33A C34A -1.3(9)
C22A C32A C33A C34A -179.6(5)
C32A C33A C34A O16A -178.9(5)
C32A C33A C34A C35A 0.9(9)
O16A C34A C35A O17A 3.6(8)
C33A C34A C35A O17A -176.2(5)
O16A C34A C35A C36A 179.4(5)
C33A C34A C35A C36A -0.4(9)
O17A C35A C36A O18A -3.9(8)
C34A C35A C36A O18A -179.6(5)
O17A C35A C36A C37A 176.1(5)
C34A C35A C36A C37A 0.4(9)
C33A C32A C37A C36A 1.2(8)
C22A C32A C37A C36A 179.6(5)
O18A C36A C37A C32A 179.2(5)
C35A C36A C37A C32A -0.8(9)
O2 C2 Co1 C3 -158(25)
O2 C2 Co1 C1 -50(25)
O2 C2 Co1 C14 96(25)
O2 C2 Co1 C13 55(25)
O2 C2 Co1 Co2 74(25)
O3 C3 Co1 C2 -99(19)
O3 C3 Co1 C1 160(19)
O3 C3 Co1 C14 4(19)
O3 C3 Co1 C13 19(19)
O3 C3 Co1 Co2 57(19)
O1 C1 Co1 C2 -88(46)
O1 C1 Co1 C3 14(46)
O1 C1 Co1 C14 154(100)
O1 C1 Co1 C13 170(100)
O1 C1 Co1 Co2 117(46)
C13 C14 Co1 C2 -91.7(4)
C15 C14 Co1 C2 53.2(6)
Co2 C14 Co1 C2 -165.9(2)
C13 C14 Co1 C3 165.8(3)
C15 C14 Co1 C3 -49.4(6)
Co2 C14 Co1 C3 91.6(2)
C13 C14 Co1 C1 25.6(5)
C15 C14 Co1 C1 170.5(5)
Co2 C14 Co1 C1 -48.6(4)
C15 C14 Co1 C13 144.8(7)
Co2 C14 Co1 C13 -74.3(3)
C13 C14 Co1 Co2 74.3(3)
C15 C14 Co1 Co2 -140.9(7)
C14 C13 Co1 C2 95.4(4)
C22 C13 Co1 C2 -44.7(5)
Co2 C13 Co1 C2 167.6(3)
C14 C13 Co1 C3 -22.7(5)
C22 C13 Co1 C3 -162.8(5)
Co2 C13 Co1 C3 49.5(4)
C14 C13 Co1 C1 -163.9(3)
C22 C13 Co1 C1 56.0(5)
Co2 C13 Co1 C1 -91.7(2)
C22 C13 Co1 C14 -140.1(6)
Co2 C13 Co1 C14 72.2(3)
C14 C13 Co1 Co2 -72.2(3)
C22 C13 Co1 Co2 147.7(5)
O6 C6 Co2 C4 -52(28)
O6 C6 Co2 C5 56(28)
O6 C6 Co2 C14 154(28)
O6 C6 Co2 C13 -165(100)
O6 C6 Co2 Co1 -179(100)
O4 C4 Co2 C6 85(18)
O4 C4 Co2 C5 -16(18)
O4 C4 Co2 C14 -141(18)
O4 C4 Co2 C13 -167(18)
O4 C4 Co2 Co1 -116(18)
O5 C5 Co2 C6 84(8)
O5 C5 Co2 C4 -174(8)
O5 C5 Co2 C14 -22(8)
O5 C5 Co2 C13 -32(8)
O5 C5 Co2 Co1 -74(8)
C13 C14 Co2 C6 91.2(4)
C15 C14 Co2 C6 -52.4(6)
Co1 C14 Co2 C6 164.3(2)
C13 C14 Co2 C4 -41.5(6)
C15 C14 Co2 C4 174.8(5)
Co1 C14 Co2 C4 31.5(5)
C13 C14 Co2 C5 -169.1(4)
C15 C14 Co2 C5 47.3(6)
Co1 C14 Co2 C5 -96.0(3)
C15 C14 Co2 C13 -143.6(7)
Co1 C14 Co2 C13 73.1(3)
C13 C14 Co2 Co1 -73.1(3)
C15 C14 Co2 Co1 143.3(6)
C14 C13 Co2 C6 -99.1(4)
C22 C13 Co2 C6 47.4(6)
Co1 C13 Co2 C6 -172.2(2)
C14 C13 Co2 C4 155.7(4)
C22 C13 Co2 C4 -57.8(6)
Co1 C13 Co2 C4 82.6(2)
C14 C13 Co2 C5 15.1(5)
C22 C13 Co2 C5 161.7(6)
Co1 C13 Co2 C5 -58.0(4)
C22 C13 Co2 C14 146.6(7)
Co1 C13 Co2 C14 -73.1(3)
C14 C13 Co2 Co1 73.1(3)
C22 C13 Co2 Co1 -140.4(6)
C2 Co1 Co2 C6 -7.3(6)
C3 Co1 Co2 C6 -134.8(5)
C1 Co1 Co2 C6 116.9(5)
C14 Co1 Co2 C6 -34.9(5)
C13 Co1 Co2 C6 16.8(5)
C2 Co1 Co2 C4 -134.6(5)
C3 Co1 Co2 C4 97.9(3)
C1 Co1 Co2 C4 -10.4(3)
C14 Co1 Co2 C4 -162.2(3)
C13 Co1 Co2 C4 -110.5(3)
C2 Co1 Co2 C5 117.6(5)
C3 Co1 Co2 C5 -9.9(3)
C1 Co1 Co2 C5 -118.2(3)
C14 Co1 Co2 C5 90.0(3)
C13 Co1 Co2 C5 141.7(3)
C2 Co1 Co2 C14 27.5(5)
C3 Co1 Co2 C14 -99.9(3)
C1 Co1 Co2 C14 151.8(3)
C13 Co1 Co2 C14 51.7(3)
C2 Co1 Co2 C13 -24.1(5)
C3 Co1 Co2 C13 -151.6(3)
C1 Co1 Co2 C13 100.1(3)
C14 Co1 Co2 C13 -51.7(3)
O7 C7 Co3 C8 180(100)
O7 C7 Co3 C9 -71(18)
O7 C7 Co3 C19 75(18)
O7 C7 Co3 C20 35(18)
O7 C7 Co3 Co4 54(18)
O8 C8 Co3 C7 -157(16)
O8 C8 Co3 C9 102(16)
O8 C8 Co3 C19 -54(16)
O8 C8 Co3 C20 -37(16)
O8 C8 Co3 Co4 -2(16)
O9 C9 Co3 C7 26(27)
O9 C9 Co3 C8 130(27)
O9 C9 Co3 C19 -91(27)
O9 C9 Co3 C20 -76(27)
O9 C9 Co3 Co4 -129(27)
C20 C19 Co3 C7 -92.8(4)
C18 C19 Co3 C7 61.0(6)
Co4 C19 Co3 C7 -166.8(2)
C20 C19 Co3 C8 163.3(4)
C18 C19 Co3 C8 -42.9(6)
Co4 C19 Co3 C8 89.3(3)
C20 C19 Co3 C9 23.0(6)
C18 C19 Co3 C9 176.8(6)
Co4 C19 Co3 C9 -51.0(5)
C18 C19 Co3 C20 153.8(8)
Co4 C19 Co3 C20 -74.0(3)
C20 C19 Co3 Co4 74.0(3)
C18 C19 Co3 Co4 -132.2(6)
C19 C20 Co3 C7 94.5(4)
C21 C20 Co3 C7 -50.7(5)
Co4 C20 Co3 C7 167.4(3)
C19 C20 Co3 C8 -25.7(6)
C21 C20 Co3 C8 -170.9(5)
Co4 C20 Co3 C8 47.2(4)
C19 C20 Co3 C9 -165.7(4)
C21 C20 Co3 C9 49.1(5)
Co4 C20 Co3 C9 -92.8(3)
C21 C20 Co3 C19 -145.3(7)
Co4 C20 Co3 C19 72.9(3)
C19 C20 Co3 Co4 -72.9(3)
C21 C20 Co3 Co4 141.8(5)
O12 C12 Co4 C10 5(17)
O12 C12 Co4 C11 111(17)
O12 C12 Co4 C19 -149(17)
O12 C12 Co4 C20 -110(17)
O12 C12 Co4 Co3 -111(17)
O10 C10 Co4 C12 121(13)
O10 C10 Co4 C11 18(13)
O10 C10 Co4 C19 -104(13)
O10 C10 Co4 C20 -135(13)
O10 C10 Co4 Co3 -85(13)
O11 C11 Co4 C12 91(15)
O11 C11 Co4 C10 -167(15)
O11 C11 Co4 C19 -17(15)
O11 C11 Co4 C20 -23(15)
O11 C11 Co4 Co3 -69(15)
C20 C19 Co4 C12 83.8(4)
C18 C19 Co4 C12 -68.5(6)
Co3 C19 Co4 C12 157.3(3)
C20 C19 Co4 C10 -49.7(6)
C18 C19 Co4 C10 158.0(6)
Co3 C19 Co4 C10 23.7(5)
C20 C19 Co4 C11 -173.7(4)
C18 C19 Co4 C11 34.0(6)
Co3 C19 Co4 C11 -100.3(3)
C18 C19 Co4 C20 -152.3(8)
Co3 C19 Co4 C20 73.4(4)
C20 C19 Co4 Co3 -73.4(4)
C18 C19 Co4 Co3 134.3(6)
C19 C20 Co4 C12 -105.6(4)
C21 C20 Co4 C12 48.3(7)
Co3 C20 Co4 C12 -178.9(2)
C19 C20 Co4 C10 150.9(4)
C21 C20 Co4 C10 -55.2(7)
Co3 C20 Co4 C10 77.7(3)
C19 C20 Co4 C11 8.9(6)
C21 C20 Co4 C11 162.8(6)
Co3 C20 Co4 C11 -64.3(5)
C21 C20 Co4 C19 153.9(8)
Co3 C20 Co4 C19 -73.2(4)
C19 C20 Co4 Co3 73.2(4)
C21 C20 Co4 Co3 -132.9(7)
C7 Co3 Co4 C12 -22.7(7)
C8 Co3 Co4 C12 -149.0(5)
C9 Co3 Co4 C12 102.2(5)
C19 Co3 Co4 C12 -48.8(5)
C20 Co3 Co4 C12 2.3(5)
C7 Co3 Co4 C10 -140.1(5)
C8 Co3 Co4 C10 93.5(3)
C9 Co3 Co4 C10 -15.2(3)
C19 Co3 Co4 C10 -166.3(3)
C20 Co3 Co4 C10 -115.2(3)
C7 Co3 Co4 C11 114.6(5)
C8 Co3 Co4 C11 -11.8(4)
C9 Co3 Co4 C11 -120.5(3)
C19 Co3 Co4 C11 88.4(3)
C20 Co3 Co4 C11 139.5(3)
C7 Co3 Co4 C19 26.2(5)
C8 Co3 Co4 C19 -100.2(3)
C9 Co3 Co4 C19 151.0(3)
C20 Co3 Co4 C19 51.1(3)
C7 Co3 Co4 C20 -24.9(5)
C8 Co3 Co4 C20 -151.3(3)
C9 Co3 Co4 C20 99.9(3)
C19 Co3 Co4 C20 -51.1(3)
O2A C2A Co1A C3A 146(17)
O2A C2A Co1A C1A -104(17)
O2A C2A Co1A C14A 42(17)
O2A C2A Co1A C13A 2(17)
O2A C2A Co1A Co2A 19(17)
O3A C3A Co1A C2A -107(10)
O3A C3A Co1A C1A 150(10)
O3A C3A Co1A C14A -5(10)
O3A C3A Co1A C13A 9(11)
O3A C3A Co1A Co2A 47(10)
O1A C1A Co1A C2A 113(30)
O1A C1A Co1A C3A -142(30)
O1A C1A Co1A C14A -5(30)
O1A C1A Co1A C13A 13(30)
O1A C1A Co1A Co2A -40(30)
C13A C14A Co1A C2A -90.0(4)
C15A C14A Co1A C2A 58.5(7)
Co2A C14A Co1A C2A -163.9(3)
C13A C14A Co1A C3A 165.9(4)
C15A C14A Co1A C3A -45.6(7)
Co2A C14A Co1A C3A 92.0(3)
C13A C14A Co1A C1A 27.2(7)
C15A C14A Co1A C1A 175.7(7)
Co2A C14A Co1A C1A -46.7(6)
C15A C14A Co1A C13A 148.5(8)
Co2A C14A Co1A C13A -73.9(3)
C13A C14A Co1A Co2A 73.9(3)
C15A C14A Co1A Co2A -137.6(7)
C14A C13A Co1A C2A 96.2(5)
C22A C13A Co1A C2A -46.7(6)
Co2A C13A Co1A C2A 169.0(4)
C14A C13A Co1A C3A -21.4(6)
C22A C13A Co1A C3A -164.3(5)
Co2A C13A Co1A C3A 51.4(5)
C14A C13A Co1A C1A -163.0(5)
C22A C13A Co1A C1A 54.2(6)
Co2A C13A Co1A C1A -90.2(4)
C22A C13A Co1A C14A -142.9(7)
Co2A C13A Co1A C14A 72.8(3)
C14A C13A Co1A Co2A -72.8(3)
C22A C13A Co1A Co2A 144.3(6)
O6A C6A Co2A C4A 0(28)
O6A C6A Co2A C5A 108(28)
O6A C6A Co2A C14A -153(27)
O6A C6A Co2A C13A -113(28)
O6A C6A Co2A Co1A -120(27)
O4A C4A Co2A C6A 66(22)
O4A C4A Co2A C5A -37(22)
O4A C4A Co2A C14A -161(22)
O4A C4A Co2A C13A 171(100)
O4A C4A Co2A Co1A -138(22)
O5A C5A Co2A C6A 68(17)
O5A C5A Co2A C4A 170(17)
O5A C5A Co2A C14A -40(17)
O5A C5A Co2A C13A -48(17)
O5A C5A Co2A Co1A -91(17)
C13A C14A Co2A C6A 87.3(4)
C15A C14A Co2A C6A -60.9(6)
Co1A C14A Co2A C6A 160.9(3)
C13A C14A Co2A C4A -43.8(6)
C15A C14A Co2A C4A 168.0(6)
Co1A C14A Co2A C4A 29.7(5)
C13A C14A Co2A C5A -170.5(4)
C15A C14A Co2A C5A 41.3(6)
Co1A C14A Co2A C5A -97.0(3)
C15A C14A Co2A C13A -148.1(7)
Co1A C14A Co2A C13A 73.6(3)
C13A C14A Co2A Co1A -73.6(3)
C15A C14A Co2A Co1A 138.3(6)
C14A C13A Co2A C6A -102.6(4)
C22A C13A Co2A C6A 47.8(7)
Co1A C13A Co2A C6A -175.5(3)
C14A C13A Co2A C4A 153.9(4)
C22A C13A Co2A C4A -55.7(7)
Co1A C13A Co2A C4A 81.0(3)
C14A C13A Co2A C5A 13.3(6)
C22A C13A Co2A C5A 163.7(6)
Co1A C13A Co2A C5A -59.6(4)
C22A C13A Co2A C14A 150.4(8)
Co1A C13A Co2A C14A -72.9(3)
C14A C13A Co2A Co1A 72.9(3)
C22A C13A Co2A Co1A -136.7(7)
C2A Co1A Co2A C6A -11.2(8)
C3A Co1A Co2A C6A -139.5(6)
C1A Co1A Co2A C6A 111.0(6)
C14A Co1A Co2A C6A -41.9(6)
C13A Co1A Co2A C6A 9.4(6)
C2A Co1A Co2A C4A -132.1(6)
C3A Co1A Co2A C4A 99.7(3)
C1A Co1A Co2A C4A -9.8(3)
C14A Co1A Co2A C4A -162.8(3)
C13A Co1A Co2A C4A -111.4(3)
C2A Co1A Co2A C5A 121.0(6)
C3A Co1A Co2A C5A -7.3(3)
C1A Co1A Co2A C5A -116.8(3)
C14A Co1A Co2A C5A 90.3(3)
C13A Co1A Co2A C5A 141.6(3)
C2A Co1A Co2A C14A 30.7(6)
C3A Co1A Co2A C14A -97.6(3)
C1A Co1A Co2A C14A 152.9(3)
C13A Co1A Co2A C14A 51.3(3)
C2A Co1A Co2A C13A -20.6(6)
C3A Co1A Co2A C13A -148.9(3)
C1A Co1A Co2A C13A 101.6(3)
C14A Co1A Co2A C13A -51.3(3)
O7A C7A Co3A C9A -86(25)
O7A C7A Co3A C8A 165(25)
O7A C7A Co3A C19A 60(25)
O7A C7A Co3A C20A 20(25)
O7A C7A Co3A Co4A 31(25)
O9A C9A Co3A C7A 152(21)
O9A C9A Co3A C8A -105(21)
O9A C9A Co3A C19A 30(21)
O9A C9A Co3A C20A 51(21)
O9A C9A Co3A Co4A -1(21)
O8A C8A Co3A C7A -115(20)
O8A C8A Co3A C9A 143(20)
O8A C8A Co3A C19A -9(20)
O8A C8A Co3A C20A 1(20)
O8A C8A Co3A Co4A 44(20)
C20A C19A Co3A C7A -87.7(5)
C18A C19A Co3A C7A 66.3(7)
Co4A C19A Co3A C7A -161.7(3)
C20A C19A Co3A C9A 33.1(7)
C18A C19A Co3A C9A -172.9(7)
Co4A C19A Co3A C9A -40.9(6)
C20A C19A Co3A C8A 169.8(4)
C18A C19A Co3A C8A -36.3(7)
Co4A C19A Co3A C8A 95.7(3)
C18A C19A Co3A C20A 153.9(8)
Co4A C19A Co3A C20A -74.1(3)
C20A C19A Co3A Co4A 74.1(3)
C18A C19A Co3A Co4A -132.0(7)
C19A C20A Co3A C7A 100.3(5)
C21A C20A Co3A C7A -43.8(6)
Co4A C20A Co3A C7A 173.2(4)
C19A C20A Co3A C9A -158.7(5)
C21A C20A Co3A C9A 57.2(6)
Co4A C20A Co3A C9A -85.8(4)
C19A C20A Co3A C8A -15.9(6)
C21A C20A Co3A C8A -160.0(5)
Co4A C20A Co3A C8A 57.0(5)
C21A C20A Co3A C19A -144.2(7)
Co4A C20A Co3A C19A 72.8(3)
C19A C20A Co3A Co4A -72.8(3)
C21A C20A Co3A Co4A 143.0(6)
O10A C10A Co4A C11A 174(100)
O10A C10A Co4A C12A -78(27)
O10A C10A Co4A C19A 22(28)
O10A C10A Co4A C20A 62(27)
O10A C10A Co4A Co3A 42(28)
O11A C11A Co4A C10A 23(17)
O11A C11A Co4A C12A -80(17)
O11A C11A Co4A C19A 149(16)
O11A C11A Co4A C20A 129(17)
O11A C11A Co4A Co3A -179(100)
O12A C12A Co4A C10A 100(11)
O12A C12A Co4A C11A -158(11)
O12A C12A Co4A C19A -4(11)
O12A C12A Co4A C20A -18(11)
O12A C12A Co4A Co3A -55(11)
C20A C19A Co4A C10A 94.1(5)
C18A C19A Co4A C10A -56.6(6)
Co3A C19A Co4A C10A 167.4(3)
C20A C19A Co4A C11A -31.8(7)
C18A C19A Co4A C11A 177.5(6)
Co3A C19A Co4A C11A 41.5(6)
C20A C19A Co4A C12A -164.4(5)
C18A C19A Co4A C12A 44.8(6)
Co3A C19A Co4A C12A -91.1(3)
C18A C19A Co4A C20A -150.8(8)
Co3A C19A Co4A C20A 73.3(4)
C20A C19A Co4A Co3A -73.3(4)
C18A C19A Co4A Co3A 135.9(6)
C19A C20A Co4A C10A -94.7(5)
C21A C20A Co4A C10A 55.6(7)
Co3A C20A Co4A C10A -167.7(4)
C19A C20A Co4A C11A 161.4(5)
C21A C20A Co4A C11A -48.3(7)
Co3A C20A Co4A C11A 88.4(4)
C19A C20A Co4A C12A 22.2(7)
C21A C20A Co4A C12A 172.5(6)
Co3A C20A Co4A C12A -50.8(5)
C21A C20A Co4A C19A 150.3(8)
Co3A C20A Co4A C19A -73.0(4)
C19A C20A Co4A Co3A 73.0(4)
C21A C20A Co4A Co3A -136.7(7)
C7A Co3A Co4A C10A 11.8(10)
C9A Co3A Co4A C10A 128.9(8)
C8A Co3A Co4A C10A -121.8(8)
C19A Co3A Co4A C10A -25.9(8)
C20A Co3A Co4A C10A 25.4(8)
C7A Co3A Co4A C11A -119.6(7)
C9A Co3A Co4A C11A -2.4(4)
C8A Co3A Co4A C11A 106.8(4)
C19A Co3A Co4A C11A -157.2(3)
C20A Co3A Co4A C11A -106.0(3)
C7A Co3A Co4A C12A 133.2(7)
C9A Co3A Co4A C12A -109.6(4)
C8A Co3A Co4A C12A -0.4(4)
C19A Co3A Co4A C12A 95.5(4)
C20A Co3A Co4A C12A 146.8(4)
C7A Co3A Co4A C19A 37.6(7)
C9A Co3A Co4A C19A 154.8(4)
C8A Co3A Co4A C19A -95.9(3)
C20A Co3A Co4A C19A 51.3(3)
C7A Co3A Co4A C20A -13.6(7)
C9A Co3A Co4A C20A 103.6(4)
C8A Co3A Co4A C20A -147.2(3)
C19A Co3A Co4A C20A -51.3(3)
C26 C25 O13 C29 176.6(6)
C24 C25 O13 C29 -2.9(9)
C27 C26 O14 C30 96.2(7)
C25 C26 O14 C30 -86.7(8)
C26 C27 O15 C31 175.0(6)
C28 C27 O15 C31 -6.2(8)
C35 C34 O16 C38 166.6(5)
C33 C34 O16 C38 -13.7(9)
C34 C35 O17 C39 -91.7(7)
C36 C35 O17 C39 88.6(7)
C37 C36 O18 C40 -6.1(8)
C35 C36 O18 C40 173.2(5)
C26A C25A O13A C29A 166.8(6)
C24A C25A O13A C29A -13.7(9)
C27A C26A O14A C30A -79.6(9)
C25A C26A O14A C30A 101.9(8)
C26A C27A O15A C31A -178.6(7)
C28A C27A O15A C31A 1.2(11)
C33A C34A O16A C38A 0.3(9)
C35A C34A O16A C38A -179.5(6)
C36A C35A O17A C39A 90.5(7)
C34A C35A O17A C39A -93.8(7)
C35A C36A O18A C40A 170.4(6)
C37A C36A O18A C40A -9.6(8)
